data_4113325
loop_
_publ_author_name
'Sungho Yoon'
'Stephen J. Lippard'

_publ_section_title
;
 Water-Dependent Reactions of Diiron(II) Carboxylate Complexes
;
_journal_name_full 'Journal of the American Chemical Society'
_journal_page_first 16692
_journal_page_last 16693
_journal_paper_doi 10.1021/ja044489y
_journal_volume 126
_journal_year 2004
_chemical_formula_moiety 2(C19H11F2O2),2(C4H8O),FeH12O6
_chemical_formula_sum 'C46 H50 F4 Fe O12'
_chemical_formula_weight 926.71
_chemical_name_systematic
; 
 ? 
;
_space_group_IT_number 2
_symmetry_cell_setting triclinic
_symmetry_space_group_name_Hall '-P 1'
_symmetry_space_group_name_H-M 'P -1'
_atom_sites_solution_hydrogens geom
_atom_sites_solution_primary direct
_atom_sites_solution_secondary difmap
_audit_creation_method SHELXL-97
_cell_angle_alpha 69.953(3)
_cell_angle_beta 89.780(4)
_cell_angle_gamma 79.225(4)
_cell_formula_units_Z 2
_cell_length_a 11.244(3)
_cell_length_b 13.777(3)
_cell_length_c 15.447(3)
_cell_measurement_temperature 173(2)
_cell_volume 2203.5(9)
_computing_structure_refinement 'SHELXL-97 (Sheldrick, 1997)'
_computing_structure_solution 'SHELXS-97 (Sheldrick, 1990)'
_diffrn_ambient_temperature 173(2)
_diffrn_measured_fraction_theta_full 0.961
_diffrn_measured_fraction_theta_max 0.961
_diffrn_radiation_monochromator graphite
_diffrn_radiation_source 'fine-focus sealed tube'
_diffrn_radiation_type MoK\a
_diffrn_radiation_wavelength 0.71073
_diffrn_reflns_av_R_equivalents 0.0187
_diffrn_reflns_av_sigmaI/netI 0.0274
_diffrn_reflns_limit_h_max 14
_diffrn_reflns_limit_h_min -14
_diffrn_reflns_limit_k_max 17
_diffrn_reflns_limit_k_min -17
_diffrn_reflns_limit_l_max 19
_diffrn_reflns_limit_l_min -20
_diffrn_reflns_number 19290
_diffrn_reflns_theta_full 27.50
_diffrn_reflns_theta_max 27.50
_diffrn_reflns_theta_min 1.73
_exptl_absorpt_coefficient_mu 0.422
_exptl_absorpt_correction_T_max 1
_exptl_absorpt_correction_T_min 0.821455
_exptl_absorpt_correction_type empirical
_exptl_absorpt_process_details Sadabs
_exptl_crystal_colour colorless
_exptl_crystal_density_diffrn 1.397
_exptl_crystal_description needle
_exptl_crystal_F_000 968
_exptl_crystal_size_max 0.15
_exptl_crystal_size_mid 0.10
_exptl_crystal_size_min 0.08
_refine_diff_density_max 0.589
_refine_diff_density_min -0.395
_refine_diff_density_rms 0.078
_refine_ls_extinction_method none
_refine_ls_goodness_of_fit_ref 1.065
_refine_ls_hydrogen_treatment mixed
_refine_ls_matrix_type full
_refine_ls_number_parameters 717
_refine_ls_number_reflns 9707
_refine_ls_number_restraints 0
_refine_ls_restrained_S_all 1.065
_refine_ls_R_factor_all 0.0561
_refine_ls_R_factor_gt 0.0501
_refine_ls_shift/su_max 0.000
_refine_ls_shift/su_mean 0.000
_refine_ls_structure_factor_coef Fsqd
_refine_ls_weighting_details 'calc w=1/[\s^2^(Fo^2^)+(0.0713P)^2^+1.1987P] where P=(Fo^2^+2Fc^2^)/3'
_refine_ls_weighting_scheme calc
_refine_ls_wR_factor_gt 0.1278
_refine_ls_wR_factor_ref 0.1333
_reflns_number_gt 8571
_reflns_number_total 9707
_reflns_threshold_expression >2sigma(I)
_cod_data_source_file ja044489ysi20040911_105758.cif
_cod_data_source_block 1
_cod_original_cell_volume 2203.6(8)
_cod_database_code 4113325

loop_
_symmetry_equiv_pos_as_xyz
'x, y, z'
'-x, -y, -z'

loop_
_atom_site_label
_atom_site_type_symbol
_atom_site_fract_x
_atom_site_fract_y
_atom_site_fract_z
_atom_site_U_iso_or_equiv
_atom_site_adp_type
_atom_site_occupancy
_atom_site_symmetry_multiplicity
_atom_site_calc_flag
_atom_site_refinement_flags
_atom_site_disorder_assembly
_atom_site_disorder_group
C100 C 0.28198(17) 0.34881(14) 0.76725(12) 0.0235(3) Uani 1 1 d . . .
C101 C 0.27676(16) 0.29055(15) 0.86967(12) 0.0245(4) Uani 1 1 d . . .
C102 C 0.19617(18) 0.33777(16) 0.91960(13) 0.0278(4) Uani 1 1 d . . .
C103 C 0.1782(2) 0.27951(18) 1.01077(14) 0.0362(5) Uani 1 1 d . . .
C104 C 0.2399(2) 0.17662(19) 1.05161(15) 0.0409(5) Uani 1 1 d . . .
C105 C 0.3201(2) 0.13053(17) 1.00258(14) 0.0356(5) Uani 1 1 d . . .
C106 C 0.34012(17) 0.18648(15) 0.91113(13) 0.0282(4) Uani 1 1 d . . .
C107 C 0.42365(18) 0.13198(15) 0.85966(13) 0.0282(4) Uani 1 1 d . . .
C108 C 0.3945(2) 0.04661(17) 0.84145(16) 0.0378(5) Uani 1 1 d . . .
C109 C 0.4701(3) -0.0044(2) 0.79255(18) 0.0459(6) Uani 1 1 d . . .
C110 C 0.5740(2) 0.03068(19) 0.76317(16) 0.0437(5) Uani 1 1 d . . .
C111 C 0.6078(2) 0.11337(18) 0.78037(15) 0.0391(5) Uani 1 1 d . . .
C112 C 0.53151(19) 0.16386(16) 0.82907(14) 0.0322(4) Uani 1 1 d . . .
C113 C 0.13120(18) 0.44939(16) 0.87869(13) 0.0283(4) Uani 1 1 d . . .
C114 C 0.1968(2) 0.52999(17) 0.84736(14) 0.0333(4) Uani 1 1 d . . .
C115 C 0.1381(2) 0.63468(18) 0.81136(16) 0.0388(5) Uani 1 1 d . . .
C116 C 0.0136(2) 0.65655(18) 0.80584(15) 0.0392(5) Uani 1 1 d . . .
C117 C -0.0543(2) 0.5799(2) 0.83417(16) 0.0402(5) Uani 1 1 d . . .
C118 C 0.00553(19) 0.47565(18) 0.87211(15) 0.0346(4) Uani 1 1 d . . .
C200 C 0.77425(16) 0.37448(15) 0.74588(12) 0.0254(4) Uani 1 1 d . . .
C201 C 0.77259(17) 0.32003(15) 0.84956(12) 0.0268(4) Uani 1 1 d . . .
C202 C 0.70440(18) 0.37250(17) 0.90270(13) 0.0307(4) Uani 1 1 d . . .
C203 C 0.7008(2) 0.3192(2) 0.99747(16) 0.0446(6) Uani 1 1 d . . .
C204 C 0.7624(3) 0.2166(2) 1.03882(16) 0.0543(7) Uani 1 1 d . . .
C205 C 0.8300(3) 0.1662(2) 0.98705(16) 0.0456(6) Uani 1 1 d . . .
C206 C 0.83732(19) 0.21611(16) 0.89230(14) 0.0315(4) Uani 1 1 d . . .
C207 C 0.91892(18) 0.15722(16) 0.84318(13) 0.0301(4) Uani 1 1 d . . .
C208 C 0.9118(2) 0.05324(17) 0.85566(15) 0.0369(5) Uani 1 1 d . . .
C209 C 0.9898(2) -0.00517(19) 0.81359(17) 0.0413(5) Uani 1 1 d . . .
C210 C 1.0758(2) 0.04151(19) 0.76093(17) 0.0429(5) Uani 1 1 d . . .
C211 C 1.0871(2) 0.14337(19) 0.74791(18) 0.0419(5) Uani 1 1 d . . .
C212 C 1.00826(19) 0.20050(17) 0.78933(16) 0.0348(4) Uani 1 1 d . . .
C213 C 0.63024(18) 0.48146(16) 0.86356(14) 0.0297(4) Uani 1 1 d . . .
C214 C 0.6399(2) 0.55620(19) 0.90406(16) 0.0371(5) Uani 1 1 d . . .
C215 C 0.5685(2) 0.6562(2) 0.87118(18) 0.0433(5) Uani 1 1 d . . .
C216 C 0.4866(2) 0.67986(18) 0.79761(18) 0.0408(5) Uani 1 1 d . . .
C217 C 0.4740(2) 0.60890(18) 0.75540(17) 0.0373(5) Uani 1 1 d . . .
C218 C 0.54608(18) 0.50985(17) 0.78915(15) 0.0314(4) Uani 1 1 d . . .
C1T C 0.6032(4) 0.8361(3) 0.4559(3) 0.0899(13) Uani 0.381(5) 1 d P A 1
H1T1 H 0.5988 0.8387 0.3912 0.108 Uiso 0.381(5) 1 calc PR A 1
H1T2 H 0.5206 0.8455 0.4782 0.108 Uiso 0.381(5) 1 calc PR A 1
C1T' C 0.6032(4) 0.8361(3) 0.4559(3) 0.0899(13) Uani 0.619(5) 1 d P A 2
H1T3 H 0.6490 0.7936 0.4219 0.108 Uiso 0.619(5) 1 calc PR A 2
H1T4 H 0.5252 0.8746 0.4206 0.108 Uiso 0.619(5) 1 calc PR A 2
C2T C 0.6697(7) 0.9058(5) 0.4684(4) 0.150(3) Uani 1 1 d . . .
H2T1 H 0.6152 0.9695 0.4720 0.180 Uiso 1 1 calc R A 1
H2T2 H 0.7227 0.9275 0.4168 0.180 Uiso 1 1 calc R A 1
C3T C 0.7444(6) 0.8466(7) 0.5580(5) 0.161(3) Uani 1 1 d . A .
H3T1 H 0.8257 0.8130 0.5463 0.193 Uiso 1 1 calc R B 1
H3T2 H 0.7545 0.8951 0.5909 0.193 Uiso 1 1 calc R B 1
C4T C 0.6852(7) 0.7742(4) 0.6077(4) 0.142(3) Uani 0.381(5) 1 d P A 1
H4T1 H 0.6039 0.8027 0.6236 0.171 Uiso 0.381(5) 1 calc PR A 1
H4T2 H 0.7330 0.7201 0.6625 0.171 Uiso 0.381(5) 1 calc PR A 1
C4T' C 0.6852(7) 0.7742(4) 0.6077(4) 0.142(3) Uani 0.619(5) 1 d P A 2
H4T3 H 0.6546 0.7923 0.6615 0.171 Uiso 0.619(5) 1 calc PR A 2
H4T4 H 0.7419 0.7052 0.6314 0.171 Uiso 0.619(5) 1 calc PR A 2
C5T C 0.1430(3) 0.8658(2) 0.41922(19) 0.0591(7) Uani 1 1 d . . .
H5T1 H 0.1071 0.9421 0.3945 0.071 Uiso 1 1 calc R . .
H5T2 H 0.1645 0.8415 0.3669 0.071 Uiso 1 1 calc R . .
C6T C 0.2507(3) 0.8452(3) 0.4817(3) 0.0739(9) Uani 1 1 d . . .
H6T1 H 0.2946 0.9044 0.4618 0.089 Uiso 1 1 calc R . .
H6T2 H 0.3069 0.7794 0.4847 0.089 Uiso 1 1 calc R . .
C7T C 0.1970(4) 0.8349(5) 0.5729(3) 0.0996(15) Uani 1 1 d . . .
H7T1 H 0.2521 0.7822 0.6242 0.120 Uiso 1 1 calc R . .
H7T2 H 0.1826 0.9034 0.5828 0.120 Uiso 1 1 calc R . .
C8T C 0.0840(4) 0.8013(3) 0.5682(2) 0.0831(12) Uani 1 1 d . . .
H8T1 H 0.0898 0.7280 0.6111 0.100 Uiso 1 1 calc R . .
H8T2 H 0.0175 0.8472 0.5863 0.100 Uiso 1 1 calc R . .
F1 F -0.04535(15) 0.75937(11) 0.77036(11) 0.0565(4) Uani 1 1 d . . .
F2 F 0.64926(17) -0.01926(14) 0.71513(11) 0.0656(5) Uani 1 1 d . . .
F3 F 0.41356(15) 0.77738(12) 0.76519(13) 0.0617(4) Uani 1 1 d . . .
F4 F 1.15378(16) -0.01569(14) 0.72054(13) 0.0640(4) Uani 1 1 d . . .
Fe1 Fe 0.5000 0.5000 0.5000 0.02403(10) Uani 1 2 d S . .
Fe2 Fe 1.0000 0.5000 0.5000 0.02454(10) Uani 1 2 d S . .
H1 H 0.394(3) 0.667(2) 0.361(2) 0.055(8) Uiso 1 1 d . . .
H2 H 0.513(3) 0.652(2) 0.353(2) 0.057(9) Uiso 1 1 d . . .
H3 H 0.653(3) 0.500(2) 0.378(2) 0.051(8) Uiso 1 1 d . . .
H4 H 0.722(3) 0.435(2) 0.456(2) 0.047(7) Uiso 1 1 d . . .
H5 H 0.329(3) 0.476(2) 0.386(2) 0.054(8) Uiso 1 1 d . . .
H6 H 0.392(3) 0.379(3) 0.440(2) 0.074(11) Uiso 1 1 d . . .
H7 H 1.150(2) 0.626(2) 0.414(2) 0.042(7) Uiso 1 1 d . . .
H8 H 1.091(3) 0.673(3) 0.469(2) 0.059(9) Uiso 1 1 d . . .
H9 H 1.069(3) 0.490(2) 0.343(2) 0.054(8) Uiso 1 1 d . . .
H10 H 0.950(3) 0.517(2) 0.338(2) 0.056(9) Uiso 1 1 d . . .
H11 H 0.824(3) 0.628(2) 0.398(2) 0.050(8) Uiso 1 1 d . . .
H12 H 0.798(5) 0.630(4) 0.472(4) 0.14(2) Uiso 1 1 d . . .
H20 H 0.682(3) 0.133(2) 0.7624(19) 0.046(7) Uiso 1 1 d . . .
H21 H 0.550(2) 0.220(2) 0.8438(17) 0.038(6) Uiso 1 1 d . . .
H22 H 0.452(3) -0.058(3) 0.780(2) 0.062(9) Uiso 1 1 d . . .
H23 H 0.321(3) 0.025(2) 0.8635(19) 0.045(7) Uiso 1 1 d . . .
H24 H 0.362(2) 0.062(2) 1.0284(17) 0.037(6) Uiso 1 1 d . . .
H25 H 0.228(2) 0.139(2) 1.114(2) 0.049(7) Uiso 1 1 d . . .
H26 H 0.121(2) 0.3132(19) 1.0428(17) 0.037(6) Uiso 1 1 d . . .
H27 H -0.043(3) 0.420(2) 0.8925(19) 0.050(7) Uiso 1 1 d . . .
H28 H 0.280(2) 0.515(2) 0.8530(18) 0.040(7) Uiso 1 1 d . . .
H29 H 0.181(2) 0.690(2) 0.7943(19) 0.046(7) Uiso 1 1 d . . .
H30 H -0.138(3) 0.597(2) 0.8278(19) 0.047(7) Uiso 1 1 d . . .
H31 H 1.147(3) 0.172(2) 0.7105(19) 0.047(7) Uiso 1 1 d . . .
H32 H 1.017(2) 0.269(2) 0.7813(17) 0.035(6) Uiso 1 1 d . . .
H33 H 0.982(3) -0.073(2) 0.822(2) 0.052(8) Uiso 1 1 d . . .
H34 H 0.853(3) 0.022(2) 0.8951(19) 0.049(8) Uiso 1 1 d . . .
H35 H 0.874(3) 0.101(2) 1.014(2) 0.049(8) Uiso 1 1 d . . .
H36 H 0.755(3) 0.181(2) 1.103(2) 0.062(9) Uiso 1 1 d . . .
H37 H 0.653(2) 0.352(2) 1.0303(19) 0.044(7) Uiso 1 1 d . . .
H38 H 0.537(2) 0.460(2) 0.7635(17) 0.037(6) Uiso 1 1 d . . .
H39 H 0.696(2) 0.536(2) 0.9554(19) 0.043(7) Uiso 1 1 d . . .
H40 H 0.574(3) 0.707(2) 0.899(2) 0.053(8) Uiso 1 1 d . . .
H41 H 0.424(3) 0.628(2) 0.7053(19) 0.045(7) Uiso 1 1 d . . .
O1 O 0.46099(14) 0.64869(11) 0.39274(10) 0.0300(3) Uani 1 1 d . . .
O2 O 0.38120(15) 0.43753(14) 0.43595(11) 0.0375(3) Uani 1 1 d . . .
O3 O 0.65009(14) 0.45518(12) 0.42550(11) 0.0313(3) Uani 1 1 d . . .
O4 O 1.11727(15) 0.61422(13) 0.46225(11) 0.0347(3) Uani 1 1 d . . .
O5 O 1.00763(15) 0.47892(13) 0.36999(10) 0.0319(3) Uani 1 1 d . . .
O6 O 0.84413(18) 0.61952(14) 0.45212(13) 0.0418(4) Uani 1 1 d . . .
O7 O 0.18530(13) 0.36638(13) 0.71952(10) 0.0362(3) Uani 1 1 d . . .
O8 O 0.37764(12) 0.37627(11) 0.73581(9) 0.0317(3) Uani 1 1 d . . .
O9 O 0.79038(13) 0.46766(11) 0.71612(10) 0.0327(3) Uani 1 1 d . . .
O10 O 0.75770(13) 0.32366(11) 0.69457(9) 0.0316(3) Uani 1 1 d . . .
O1S O 0.6850(4) 0.7405(3) 0.5173(3) 0.0470(15) Uani 0.381(5) 1 d P A 1
O2S O 0.5810(3) 0.7649(2) 0.5533(2) 0.0545(10) Uani 0.619(5) 1 d P A 2
O3S O 0.05955(18) 0.80734(16) 0.47514(14) 0.0549(5) Uani 1 1 d . . .

loop_
_atom_site_aniso_label
_atom_site_aniso_U_11
_atom_site_aniso_U_22
_atom_site_aniso_U_33
_atom_site_aniso_U_23
_atom_site_aniso_U_13
_atom_site_aniso_U_12
C100 0.0275(9) 0.0228(8) 0.0200(8) -0.0066(7) 0.0030(7) -0.0060(7)
C101 0.0244(9) 0.0293(9) 0.0203(8) -0.0060(7) 0.0022(7) -0.0115(7)
C102 0.0289(9) 0.0325(10) 0.0241(9) -0.0089(7) 0.0042(7) -0.0129(8)
C103 0.0420(12) 0.0437(12) 0.0256(10) -0.0121(9) 0.0109(8) -0.0154(10)
C104 0.0542(14) 0.0418(12) 0.0224(10) -0.0017(9) 0.0102(9) -0.0173(10)
C105 0.0425(12) 0.0287(10) 0.0269(10) 0.0014(8) 0.0006(8) -0.0077(9)
C106 0.0272(9) 0.0319(10) 0.0240(9) -0.0053(7) 0.0015(7) -0.0109(8)
C107 0.0291(9) 0.0257(9) 0.0224(9) -0.0002(7) -0.0016(7) -0.0031(7)
C108 0.0372(11) 0.0330(11) 0.0409(12) -0.0084(9) -0.0004(9) -0.0101(9)
C109 0.0584(15) 0.0362(12) 0.0446(13) -0.0173(10) -0.0037(11) -0.0061(11)
C110 0.0509(14) 0.0384(12) 0.0311(11) -0.0070(9) 0.0049(10) 0.0070(10)
C111 0.0335(11) 0.0369(11) 0.0333(11) 0.0011(9) 0.0057(9) 0.0002(9)
C112 0.0308(10) 0.0285(10) 0.0312(10) -0.0027(8) 0.0007(8) -0.0057(8)
C113 0.0327(10) 0.0344(10) 0.0211(8) -0.0122(7) 0.0064(7) -0.0097(8)
C114 0.0318(11) 0.0381(11) 0.0314(10) -0.0112(9) 0.0049(8) -0.0118(9)
C115 0.0475(13) 0.0351(11) 0.0355(11) -0.0111(9) 0.0088(9) -0.0148(10)
C116 0.0490(13) 0.0355(11) 0.0320(10) -0.0156(9) 0.0060(9) 0.0012(9)
C117 0.0324(11) 0.0498(13) 0.0422(12) -0.0239(10) 0.0072(9) -0.0023(10)
C118 0.0321(10) 0.0426(12) 0.0351(11) -0.0190(9) 0.0089(8) -0.0116(9)
C200 0.0181(8) 0.0311(9) 0.0226(8) -0.0051(7) 0.0027(6) -0.0026(7)
C201 0.0248(9) 0.0335(10) 0.0213(8) -0.0059(7) 0.0017(7) -0.0112(7)
C202 0.0295(10) 0.0377(11) 0.0259(9) -0.0100(8) 0.0054(7) -0.0113(8)
C203 0.0552(15) 0.0510(14) 0.0268(10) -0.0129(10) 0.0119(10) -0.0097(11)
C204 0.0768(19) 0.0537(15) 0.0215(10) -0.0018(10) 0.0087(11) -0.0084(13)
C205 0.0574(15) 0.0400(13) 0.0279(11) -0.0009(9) 0.0002(10) -0.0030(11)
C206 0.0311(10) 0.0344(10) 0.0260(9) -0.0057(8) 0.0006(7) -0.0087(8)
C207 0.0279(9) 0.0307(10) 0.0259(9) -0.0038(8) -0.0043(7) -0.0033(7)
C208 0.0364(11) 0.0328(11) 0.0340(11) -0.0023(9) -0.0025(9) -0.0070(9)
C209 0.0448(13) 0.0319(11) 0.0430(12) -0.0094(9) -0.0050(10) -0.0040(9)
C210 0.0382(12) 0.0434(13) 0.0454(13) -0.0183(10) 0.0009(10) 0.0016(10)
C211 0.0316(11) 0.0432(12) 0.0485(13) -0.0128(10) 0.0068(10) -0.0075(9)
C212 0.0289(10) 0.0322(10) 0.0399(11) -0.0082(9) -0.0010(8) -0.0061(8)
C213 0.0265(9) 0.0382(10) 0.0284(9) -0.0138(8) 0.0099(7) -0.0118(8)
C214 0.0342(11) 0.0511(13) 0.0339(11) -0.0226(10) 0.0057(9) -0.0129(9)
C215 0.0422(12) 0.0483(13) 0.0534(14) -0.0324(12) 0.0094(10) -0.0148(10)
C216 0.0344(11) 0.0352(11) 0.0550(14) -0.0199(10) 0.0063(10) -0.0046(9)
C217 0.0304(11) 0.0420(12) 0.0430(12) -0.0185(10) 0.0006(9) -0.0083(9)
C218 0.0267(10) 0.0368(11) 0.0372(10) -0.0187(9) 0.0068(8) -0.0109(8)
C1T 0.124(3) 0.0414(16) 0.086(3) -0.0045(16) -0.033(2) -0.0054(19)
C1T' 0.124(3) 0.0414(16) 0.086(3) -0.0045(16) -0.033(2) -0.0054(19)
C2T 0.228(7) 0.137(5) 0.099(4) -0.016(3) 0.009(4) -0.117(5)
C3T 0.117(5) 0.277(10) 0.135(5) -0.106(6) 0.007(4) -0.088(6)
C4T 0.259(8) 0.085(3) 0.094(3) -0.015(3) -0.060(4) -0.088(4)
C4T' 0.259(8) 0.085(3) 0.094(3) -0.015(3) -0.060(4) -0.088(4)
C5T 0.085(2) 0.0517(15) 0.0421(14) -0.0115(12) 0.0089(14) -0.0273(15)
C6T 0.064(2) 0.076(2) 0.084(2) -0.0249(19) 0.0129(17) -0.0254(17)
C7T 0.088(3) 0.159(5) 0.062(2) -0.046(3) -0.004(2) -0.033(3)
C8T 0.114(3) 0.105(3) 0.0584(19) -0.050(2) 0.038(2) -0.049(2)
F1 0.0674(10) 0.0389(8) 0.0540(9) -0.0136(7) 0.0102(7) 0.0068(7)
F2 0.0789(12) 0.0591(10) 0.0506(9) -0.0215(8) 0.0186(8) 0.0104(8)
F3 0.0600(10) 0.0424(8) 0.0850(12) -0.0324(8) -0.0077(8) 0.0042(7)
F4 0.0610(10) 0.0574(10) 0.0769(11) -0.0334(9) 0.0208(9) -0.0003(8)
Fe1 0.02551(19) 0.02478(19) 0.01868(18) -0.00383(14) 0.00345(13) -0.00462(14)
Fe2 0.02535(19) 0.0276(2) 0.01907(18) -0.00615(14) 0.00181(13) -0.00530(14)
O1 0.0289(7) 0.0316(7) 0.0244(7) -0.0033(5) 0.0021(6) -0.0060(6)
O2 0.0425(9) 0.0350(8) 0.0314(8) -0.0108(7) -0.0097(6) 0.0003(7)
O3 0.0322(8) 0.0317(7) 0.0247(7) -0.0037(6) 0.0059(6) -0.0055(6)
O4 0.0422(9) 0.0351(8) 0.0285(8) -0.0105(6) 0.0125(6) -0.0130(7)
O5 0.0293(8) 0.0418(8) 0.0237(7) -0.0098(6) 0.0037(6) -0.0081(7)
O6 0.0481(10) 0.0422(9) 0.0302(8) -0.0137(7) -0.0091(7) 0.0053(7)
O7 0.0294(7) 0.0515(9) 0.0230(7) -0.0055(6) -0.0022(5) -0.0110(6)
O8 0.0285(7) 0.0390(8) 0.0240(6) -0.0037(6) 0.0055(5) -0.0126(6)
O9 0.0350(8) 0.0304(7) 0.0294(7) -0.0053(6) 0.0091(6) -0.0085(6)
O10 0.0316(7) 0.0390(8) 0.0238(6) -0.0108(6) -0.0006(5) -0.0060(6)
O1S 0.055(3) 0.039(2) 0.047(3) -0.018(2) -0.003(2) -0.004(2)
O2S 0.062(2) 0.0418(16) 0.061(2) -0.0169(14) 0.0029(15) -0.0155(14)
O3S 0.0555(11) 0.0596(12) 0.0567(11) -0.0274(9) 0.0095(9) -0.0153(9)

loop_
_atom_type_symbol
_atom_type_description
_atom_type_scat_dispersion_real
_atom_type_scat_dispersion_imag
_atom_type_scat_source
C C 0.0033 0.0016 'International Tables Vol C Tables 4.2.6.8 and 6.1.1.4'
H H 0.0000 0.0000 'International Tables Vol C Tables 4.2.6.8 and 6.1.1.4'
O O 0.0106 0.0060 'International Tables Vol C Tables 4.2.6.8 and 6.1.1.4'
Fe Fe 0.3463 0.8444 'International Tables Vol C Tables 4.2.6.8 and 6.1.1.4'
F F 0.0171 0.0103 'International Tables Vol C Tables 4.2.6.8 and 6.1.1.4'

loop_
_geom_angle_atom_site_label_1
_geom_angle_atom_site_label_2
_geom_angle_atom_site_label_3
_geom_angle
_geom_angle_site_symmetry_1
_geom_angle_site_symmetry_3
O8 C100 O7 124.46(17) . .
O8 C100 C101 120.33(16) . .
O7 C100 C101 115.21(16) . .
C102 C101 C106 120.35(17) . .
C102 C101 C100 118.60(16) . .
C106 C101 C100 120.60(17) . .
C103 C102 C101 119.24(19) . .
C103 C102 C113 119.14(18) . .
C101 C102 C113 121.61(16) . .
C104 C103 C102 120.5(2) . .
C105 C104 C103 120.14(19) . .
C104 C105 C106 120.8(2) . .
C105 C106 C101 118.87(19) . .
C105 C106 C107 118.92(18) . .
C101 C106 C107 122.14(16) . .
C108 C107 C112 118.5(2) . .
C108 C107 C106 119.81(19) . .
C112 C107 C106 121.65(18) . .
C109 C108 C107 120.8(2) . .
C110 C109 C108 118.4(2) . .
C109 C110 F2 118.8(2) . .
C109 C110 C111 123.2(2) . .
F2 C110 C111 118.0(2) . .
C110 C111 C112 117.9(2) . .
C111 C112 C107 121.2(2) . .
C118 C113 C114 118.8(2) . .
C118 C113 C102 121.19(18) . .
C114 C113 C102 120.02(18) . .
C115 C114 C113 120.9(2) . .
C116 C115 C114 118.1(2) . .
F1 C116 C117 118.5(2) . .
F1 C116 C115 118.6(2) . .
C117 C116 C115 122.9(2) . .
C116 C117 C118 118.5(2) . .
C117 C118 C113 120.8(2) . .
O9 C200 O10 123.68(17) . .
O9 C200 C201 118.45(17) . .
O10 C200 C201 117.87(17) . .
C202 C201 C206 119.87(17) . .
C202 C201 C200 120.12(17) . .
C206 C201 C200 120.00(17) . .
C203 C202 C201 119.0(2) . .
C203 C202 C213 117.03(19) . .
C201 C202 C213 123.93(17) . .
C204 C203 C202 121.0(2) . .
C205 C204 C203 119.9(2) . .
C204 C205 C206 121.4(2) . .
C205 C206 C201 118.9(2) . .
C205 C206 C207 117.41(19) . .
C201 C206 C207 123.67(17) . .
C212 C207 C208 118.4(2) . .
C212 C207 C206 121.77(19) . .
C208 C207 C206 119.70(19) . .
C209 C208 C207 121.1(2) . .
C210 C209 C208 118.0(2) . .
F4 C210 C209 118.5(2) . .
F4 C210 C211 118.8(2) . .
C209 C210 C211 122.7(2) . .
C212 C211 C210 118.4(2) . .
C211 C212 C207 121.2(2) . .
C218 C213 C214 118.3(2) . .
C218 C213 C202 121.31(18) . .
C214 C213 C202 120.37(19) . .
C215 C214 C213 121.2(2) . .
C216 C215 C214 118.0(2) . .
F3 C216 C215 119.0(2) . .
F3 C216 C217 118.2(2) . .
C215 C216 C217 122.8(2) . .
C216 C217 C218 118.2(2) . .
C217 C218 C213 121.4(2) . .
C2T C1T O1S 95.2(4) . .
C1T C2T C3T 105.4(5) . .
C4T C3T C2T 106.8(5) . .
C3T C4T O1S 84.8(5) . .
O3S C5T C6T 105.2(2) . .
C5T C6T C7T 102.7(3) . .
C8T C7T C6T 105.8(3) . .
O3S C8T C7T 108.4(3) . .
O1 Fe1 O1 179.999(1) 2_666 .
O1 Fe1 O2 87.78(6) 2_666 .
O1 Fe1 O2 92.22(6) . .
O1 Fe1 O2 92.22(6) 2_666 2_666
O1 Fe1 O2 87.78(6) . 2_666
O2 Fe1 O2 179.999(2) . 2_666
O1 Fe1 O3 88.34(6) 2_666 2_666
O1 Fe1 O3 91.66(6) . 2_666
O2 Fe1 O3 88.09(6) . 2_666
O2 Fe1 O3 91.91(6) 2_666 2_666
O1 Fe1 O3 91.66(6) 2_666 .
O1 Fe1 O3 88.34(6) . .
O2 Fe1 O3 91.91(6) . .
O2 Fe1 O3 88.09(6) 2_666 .
O3 Fe1 O3 180.00(8) 2_666 .
O6 Fe2 O6 179.999(1) 2_766 .
O6 Fe2 O5 90.88(7) 2_766 2_766
O6 Fe2 O5 89.12(7) . 2_766
O6 Fe2 O5 89.12(7) 2_766 .
O6 Fe2 O5 90.88(7) . .
O5 Fe2 O5 180.00(9) 2_766 .
O6 Fe2 O4 88.42(7) 2_766 .
O6 Fe2 O4 91.58(7) . .
O5 Fe2 O4 86.83(6) 2_766 .
O5 Fe2 O4 93.17(6) . .
O6 Fe2 O4 91.58(7) 2_766 2_766
O6 Fe2 O4 88.42(7) . 2_766
O5 Fe2 O4 93.18(6) 2_766 2_766
O5 Fe2 O4 86.83(6) . 2_766
O4 Fe2 O4 180.0 . 2_766
C1T O1S C4T 97.8(4) . .
C8T O3S C5T 106.8(2) . .

loop_
_geom_bond_atom_site_label_1
_geom_bond_atom_site_label_2
_geom_bond_distance
_geom_bond_site_symmetry_2
C100 O8 1.248(2) .
C100 O7 1.253(2) .
C100 C101 1.516(2) .
C101 C102 1.399(3) .
C101 C106 1.402(3) .
C102 C103 1.397(3) .
C102 C113 1.488(3) .
C103 C104 1.382(3) .
C104 C105 1.379(3) .
C105 C106 1.399(3) .
C106 C107 1.489(3) .
C107 C108 1.393(3) .
C107 C112 1.393(3) .
C108 C109 1.387(4) .
C109 C110 1.365(4) .
C110 F2 1.366(3) .
C110 C111 1.372(4) .
C111 C112 1.385(3) .
C113 C118 1.387(3) .
C113 C114 1.395(3) .
C114 C115 1.387(3) .
C115 C116 1.373(3) .
C116 F1 1.366(3) .
C116 C117 1.367(4) .
C117 C118 1.387(3) .
C200 O9 1.255(2) .
C200 O10 1.258(2) .
C200 C201 1.520(2) .
C201 C202 1.407(3) .
C201 C206 1.408(3) .
C202 C203 1.399(3) .
C202 C213 1.493(3) .
C203 C204 1.380(4) .
C204 C205 1.370(4) .
C205 C206 1.397(3) .
C206 C207 1.488(3) .
C207 C212 1.391(3) .
C207 C208 1.396(3) .
C208 C209 1.388(3) .
C209 C210 1.370(4) .
C210 F4 1.362(3) .
C210 C211 1.378(3) .
C211 C212 1.376(3) .
C213 C218 1.390(3) .
C213 C214 1.396(3) .
C214 C215 1.382(4) .
C215 C216 1.374(4) .
C216 F3 1.364(3) .
C216 C217 1.375(3) .
C217 C218 1.376(3) .
C1T C2T 1.385(6) .
C1T O1S 1.475(5) .
C2T C3T 1.504(9) .
C3T C4T 1.322(8) .
C4T O1S 1.615(7) .
C5T O3S 1.441(3) .
C5T C6T 1.473(5) .
C6T C7T 1.504(5) .
C7T C8T 1.441(6) .
C8T O3S 1.436(4) .
Fe1 O1 2.1158(14) 2_666
Fe1 O1 2.1158(14) .
Fe1 O2 2.1280(16) .
Fe1 O2 2.1280(16) 2_666
Fe1 O3 2.1532(15) 2_666
Fe1 O3 2.1533(15) .
Fe2 O6 2.1039(18) 2_766
Fe2 O6 2.1039(18) .
Fe2 O5 2.1246(15) 2_766
Fe2 O5 2.1247(15) .
Fe2 O4 2.1670(16) .
Fe2 O4 2.1670(16) 2_766
